data_1531110
loop_
_publ_author_name
'Baszczuk, A.'
'Zygmunt, A.'
'Wolcyrz, M.'

_publ_section_title
;
 Crystal structure, magnetic and electrical properties of new
 indiumcopper-oxycarbonates Ba2 Cu Inx (C O3)1-x O2+2.5x+d
;
_journal_name_full 'Journal of Alloys Compd.'
_journal_page_first 68
_journal_page_last 79
_journal_volume 346
_journal_year 2002
_chemical_formula_sum 'C0.75 Ba2 Cu In0.25 O4.875'
_chemical_name_systematic 'Ba2 (In0.25 Cu0.75) (Cu0.25 (C O3)0.75) O2.625'
_space_group_IT_number 123
_symmetry_space_group_name_Hall '-P 4 2'
_symmetry_space_group_name_H-M 'P 4/m m m'
_cell_angle_alpha 90
_cell_angle_beta 90
_cell_angle_gamma 90
_cell_formula_units_Z 1
_cell_length_a 4.026
_cell_length_b 4.026
_cell_length_c 8.067
_cell_volume 130.755
_citation_journal_id_ASTM JALCEU
_cod_data_source_file Baszczuk_JALCEU_2002_576.cif
_cod_data_source_block C0.75Ba2Cu1In0.25O4.875
_cod_original_cell_volume 130.7554
_cod_original_formula_sum 'C0.75 Ba2 Cu1 In0.25 O4.875'
_cod_database_code 1531110

loop_
_symmetry_equiv_pos_as_xyz
x,y,z
-y,x,z
-x,-y,z
y,-x,z
x,-y,-z
y,x,-z
-x,y,-z
-y,-x,-z
-x,-y,-z
y,-x,-z
x,y,-z
-y,x,-z
-x,y,z
-y,-x,z
x,-y,z
y,x,z

loop_
_atom_site_label
_atom_site_type_symbol
_atom_site_fract_x
_atom_site_fract_y
_atom_site_fract_z
_atom_site_occupancy
_atom_site_U_iso_or_equiv
O1 O-2 0.5 0 0 1 0.0
O4 O-2 0.157 0 0.646 0.0937 0.0
O3 O-2 0.312 0 0.5 0.1875 0.0
Ba1 Ba+2 0.5 0.5 0.234 1 0.0
Cu2 Cu+2 0 0 0.5 0.25 0.0
O5 O-2 0 0 0.276 0.3125 0.0
O2 O-2 0 0 0.329 0.375 0.0
Cu1 Cu+2 0 0 0 0.75 0.0
C1 C+4 0 0 0.5 0.75 0.0
In1 In+3 0 0 0 0.25 0.0
